data_1557351
loop_
_publ_author_name
'Butts, Craig P.'
'Eberson, Lennart'
'Hartshorn, Michael P.'
'Robinson, Ward T.'
'Timmerman-Vaughan, David J.'
'Young, Dawson A. W.'

_publ_section_title
;
 Photochemical Nitration by Tetranitromethane. Part XXVI. Adduct Formation
 in the Photochemical Reaction of 1,2,3-Trimethylbenzene: the Formation of
 'Double' Adducts Including Nitronic Esters
;
_journal_name_full 'Acta Chemica Scandinavica'
_journal_page_first 29
_journal_page_last 47
_journal_paper_doi 10.3891/acta.chem.scand.50-0029
_journal_volume 50
_journal_year 1996
_chemical_formula_sum 'C9 H11 N3 O8'
_chemical_formula_weight 289.21
_chemical_name_common
;
t-6-Hydroxy-4,5,6-trimethy1-2,r-4,t-5-trinitrocyclohex-2-enone
;
_space_group_IT_number 14
_space_group_name_Hall '-P 2yn'
_space_group_name_H-M_alt 'P 1 21/n 1'
_symmetry_cell_setting monoclinic
_symmetry_Int_Tables_number 14
_symmetry_space_group_name_Hall '-P 2yn'
_symmetry_space_group_name_H-M 'P 1 21/n 1'
_cell_angle_alpha 90.
_cell_angle_beta 101.23(3)
_cell_angle_gamma 90.
_cell_formula_units_Z 4
_cell_length_a 6.943(4)
_cell_length_b 20.410(3)
_cell_length_c 8.281(1)
_cell_volume 1151.0(7)
_diffrn_ambient_temperature 173
_diffrn_radiation_probe x-ray
_diffrn_radiation_type MoK\a
_diffrn_radiation_wavelength 0.71069
_exptl_absorpt_coefficient_mu 0.149
_exptl_crystal_density_diffrn 1.669
_refine_ls_number_reflns 1307
_refine_ls_R_factor_gt 0.030
_refine_ls_wR_factor_ref 0.059
_cod_data_source_file Acta-Chem-Scand-1996-50-29-7.cif
_cod_data_source_block 7
_cod_original_sg_symbol_H-M 'P 21/n'
_cod_database_code 1557351

loop_
_space_group_symop_id
_space_group_symop_operation_xyz
1 x,y,z
2 1/2-x,1/2+y,1/2-z
3 -x,-y,-z
4 1/2+x,1/2-y,1/2+z

loop_
_atom_site_label
_atom_site_type_symbol
_atom_site_thermal_displace_type
_atom_site_fract_x
_atom_site_fract_y
_atom_site_fract_z
_atom_site_occupancy
_atom_site_U_iso_or_equiv
_atom_site_calc_flag
_atom_site_refinement_flags
_atom_site_disorder_assembly
_atom_site_disorder_group
O1 O Uiso 0.4824(2) 0.01080(10) 0.1672(2) 1.000 0.0240(10) . . . .
O6 O Uiso 0.6662(2) -0.10520(10) 0.1573(2) 1.000 0.0210(10) . . . .
O11 O Uiso 0.1033(2) 0.05590(10) 0.1030(2) 1.000 0.0330(10) . . . .
O12 O Uiso -0.0457(2) 0.03140(10) 0.3017(2) 1.000 0.0280(10) . . . .
O21 O Uiso 0.0230(2) -0.19460(10) 0.1995(2) 1.000 0.0280(10) . . . .
O22 O Uiso 0.0151(2) -0.25280(10) 0.4105(2) 1.000 0.0330(10) . . . .
O31 O Uiso 0.6157(2) -0.06370(10) 0.4880(2) 1.000 0.0240(10) . . . .
O32 O Uiso 0.7650(2) -0.15690(10) 0.5223(2) 1.000 0.0320(10) . . . .
N1 N Uiso 0.0798(2) 0.02160(10) 0.2196(2) 1.000 0.0200(10) . . . .
N2 N Uiso 0.1368(2) -0.20260(10) 0.3302(2) 1.000 0.0200(10) . . . .
N3 N Uiso 0.6303(2) -0.12200(10) 0.4572(2) 1.000 0.0200(10) . . . .
C1 C Uiso 0.3966(3) -0.03730(10) 0.1995(2) 1.000 0.0160(10) . . . .
C2 C Uiso 0.2082(3) -0.03590(10) 0.2588(2) 1.000 0.0140(10) . . . .
C3 C Uiso 0.1505(3) -0.08420(10) 0.3438(2) 1.000 0.0160(10) . . . .
C4 C Uiso 0.2711(3) -0.14410(10) 0.3974(2) 1.000 0.0160(10) . . . .
C5 C Uiso 0.4640(3) -0.15110(10) 0.3245(2) 1.000 0.0160(10) . . . .
C6 C Uiso 0.4678(2) -0.10650(10) 0.1725(2) 1.000 0.0160(10) . . . .
C7 C Uiso 0.3066(3) -0.14920(10) 0.5847(2) 1.000 0.0210(10) . . . .
C8 C Uiso 0.5193(3) -0.22140(10) 0.2945(2) 1.000 0.0210(10) . . . .
C9 C Uiso 0.3371(3) -0.13240(10) 0.0146(2) 1.000 0.0190(10) . . . .

loop_
_atom_type_symbol
_atom_type_description
_atom_type_scat_dispersion_real
_atom_type_scat_dispersion_imag
_atom_type_scat_source
C C 0.0033 0.0016 ' International Tables Vol C Tables 4.2.6.8 and 6.1.1.4'
N N 0.0061 0.0033 ' International Tables Vol C Tables 4.2.6.8 and 6.1.1.4'
O O 0.0106 0.0060 ' International Tables Vol C Tables 4.2.6.8 and 6.1.1.4'

loop_
_geom_angle_atom_site_label_1
_geom_angle_atom_site_label_2
_geom_angle_atom_site_label_3
_geom_angle
_geom_angle_site_symmetry_1
_geom_angle_site_symmetry_2
_geom_angle_site_symmetry_3
_geom_angle_publ_flag
O11 N1 O12 124.21(19) . . . yes
O11 N1 C2 117.40(16) . . . yes
O12 N1 C2 118.36(18) . . . yes
O21 N2 O22 98.94(14) . . . yes
O21 N2 C4 117.11(18) . . . yes
O22 N2 C4 133.79(14) . . . yes
O31 N3 O32 124.38(18) . . . yes
O31 N3 C5 116.08(16) . . . yes
O32 N3 C5 119.54(19) . . . yes
O1 C1 C2 124.29(19) . . . yes
O1 C1 C6 122.20(18) . . . yes
C2 C1 C6 113.42(16) . . . no
N1 C2 C1 118.52(16) . . . yes
N1 C2 C3 118.70(19) . . . yes
C1 C2 C3 122.77(19) . . . no
C2 C3 C4 123.89(19) . . . no
N2 C4 C3 105.05(16) . . . yes
N2 C4 C5 106.78(15) . . . yes
N2 C4 C7 106.21(15) . . . yes
C3 C4 C5 115.27(16) . . . no
C3 C4 C7 109.08(16) . . . no
C5 C4 C7 113.66(16) . . . no
N3 C5 C4 105.35(14) . . . yes
N3 C5 C6 102.80(15) . . . yes
N3 C5 C8 107.53(16) . . . yes
C4 C5 C6 113.90(15) . . . no
C4 C5 C8 114.11(17) . . . no
C6 C5 C8 112.05(14) . . . no
O6 C6 C1 110.24(17) . . . yes
O6 C6 C5 104.72(15) . . . yes
O6 C6 C9 110.93(15) . . . yes
C1 C6 C5 111.42(14) . . . no
C1 C6 C9 106.80(14) . . . no
C5 C6 C9 112.79(16) . . . no

loop_
_geom_bond_atom_site_label_1
_geom_bond_atom_site_label_2
_geom_bond_distance
_geom_bond_site_symmetry_1
_geom_bond_site_symmetry_2
_geom_bond_publ_flag
O1 C1 1.205(3) . . yes
O6 C6 1.408(2) . . yes
O11 N1 1.229(3) . . yes
O12 N1 1.222(2) . . yes
O21 N2 1.220(2) . . yes
O22 N2 1.557(3) . . yes
O31 N3 1.225(3) . . yes
O32 N3 1.215(3) . . yes
N1 C2 1.471(3) . . yes
N2 C4 1.550(3) . . yes
N3 C5 1.549(3) . . yes
C1 C2 1.484(3) . . no
C1 C6 1.527(3) . . no
C2 C3 1.318(3) . . no
C3 C4 1.499(3) . . no
C4 C5 1.579(3) . . no
C4 C7 1.526(2) . . no
C5 C6 1.558(3) . . no
C5 C8 1.518(3) . . no
C6 C9 1.533(3) . . no

loop_
_geom_torsion_atom_site_label_1
_geom_torsion_atom_site_label_2
_geom_torsion_atom_site_label_3
_geom_torsion_atom_site_label_4
_geom_torsion
_geom_torsion_site_symmetry_1
_geom_torsion_site_symmetry_2
_geom_torsion_site_symmetry_3
_geom_torsion_site_symmetry_4
_geom_torsion_publ_flag
O11 N1 C2 C1 20.8(3) . . . . no
O11 N1 C2 C3 -158.63(18) . . . . no
O12 N1 C2 C1 -160.89(17) . . . . no
O12 N1 C2 C3 19.7(3) . . . . no
O21 N2 C4 C3 33.4(2) . . . . no
O21 N2 C4 C5 -89.48(19) . . . . no
O21 N2 C4 C7 148.90(17) . . . . no
O22 N2 C4 C3 -103.7(2) . . . . no
O22 N2 C4 C5 133.42(18) . . . . no
O22 N2 C4 C7 11.8(3) . . . . no
O31 N3 C5 C4 -62.9(2) . . . . no
O31 N3 C5 C6 56.6(2) . . . . no
O31 N3 C5 C8 175.04(16) . . . . no
O32 N3 C5 C4 117.69(18) . . . . no
O32 N3 C5 C6 -122.77(18) . . . . no
O32 N3 C5 C8 -4.4(2) . . . . no
O1 C1 C2 N1 24.0(3) . . . . no
O1 C1 C2 C3 -156.6(2) . . . . no
C6 C1 C2 N1 -152.49(16) . . . . no
C6 C1 C2 C3 26.9(2) . . . . no
O1 C1 C6 O6 18.2(2) . . . . no
O1 C1 C6 C5 134.05(18) . . . . no
O1 C1 C6 C9 -102.4(2) . . . . no
C2 C1 C6 O6 -165.22(15) . . . . no
C2 C1 C6 C5 -49.40(19) . . . . no
C2 C1 C6 C9 74.18(18) . . . . no
N1 C2 C3 C4 -177.44(16) . . . . no
C1 C2 C3 C4 3.1(3) . . . . no
C2 C3 C4 N2 -125.34(19) . . . . no
C2 C3 C4 C5 -8.1(3) . . . . no
C2 C3 C4 C7 121.2(2) . . . . no
N2 C4 C5 N3 -148.45(15) . . . . no
N2 C4 C5 C6 99.65(18) . . . . no
N2 C4 C5 C8 -30.75(19) . . . . no
C3 C4 C5 N3 95.30(18) . . . . no
C3 C4 C5 C6 -16.6(2) . . . . no
C3 C4 C5 C8 -147.00(16) . . . . no
C7 C4 C5 N3 -31.7(2) . . . . no
C7 C4 C5 C6 -143.58(17) . . . . no
C7 C4 C5 C8 86.0(2) . . . . no
N3 C5 C6 O6 49.91(19) . . . . no
N3 C5 C6 C1 -69.25(18) . . . . no
N3 C5 C6 C9 170.64(15) . . . . no
C4 C5 C6 O6 163.34(16) . . . . no
C4 C5 C6 C1 44.2(2) . . . . no
C4 C5 C6 C9 -75.9(2) . . . . no
C8 C5 C6 O6 -65.3(2) . . . . no
C8 C5 C6 C1 175.58(16) . . . . no
C8 C5 C6 C9 55.5(2) . . . . no
